data_1568811
loop_
_publ_author_name
'Yang, Eric S.'
'Combey, Emma'
'Goicoechea, Jose M.'

_publ_section_title
;
 Putting cyaphide in its place: determining the donor/acceptor properties
 of the \kC-cyaphido ligand
;
_journal_issue 17
_journal_name_full 'Chemical Science'
_journal_page_first 4627
_journal_page_last 4632
_journal_paper_doi 10.1039/D3SC01126G
_journal_volume 14
_journal_year 2023
_chemical_formula_moiety 'C32 H12 B F24, C34 H43 N3 O Rh'
_chemical_formula_sum 'C66 H55 B F24 N3 O Rh'
_chemical_formula_weight 1475.85
_chemical_name_systematic
;
 {[(NDipp)2(CMe)2(C5H3N)]Rh(CO)}[BArF4]
;
_space_group_crystal_system monoclinic
_space_group_IT_number 14
_space_group_name_Hall '-P 2ybc'
_space_group_name_H-M_alt 'P 1 21/c 1'
_atom_sites_solution_hydrogens geom
_audit_creation_method SHELXL-2018/1
_audit_update_record
;
2023-02-17 deposited with the CCDC.	2023-04-06 downloaded from the CCDC.
;
_cell_angle_alpha 90
_cell_angle_beta 104.1610(10)
_cell_angle_gamma 90
_cell_formula_units_Z 4
_cell_length_a 17.51400(10)
_cell_length_b 17.74790(10)
_cell_length_c 22.36880(10)
_cell_measurement_reflns_used 29449
_cell_measurement_temperature 150(2)
_cell_measurement_theta_max 76.1530
_cell_measurement_theta_min 3.5550
_cell_volume 6741.76(7)
_computing_cell_refinement 'CrysAlisPro 1.171.41.117a (Rigaku OD, 2021)'
_computing_data_collection 'CrysAlisPro 1.171.41.117a (Rigaku OD, 2021)'
_computing_data_reduction 'CrysAlisPro 1.171.41.117a (Rigaku OD, 2021)'
_computing_structure_refinement 'SHELXL-2018/1 (Sheldrick, 2018)'
_computing_structure_solution 'SHELXS-97 (Sheldrick, 1990)'
_diffrn_ambient_temperature 150(2)
_diffrn_detector 'CCD plate'
_diffrn_detector_area_resol_mean 10.4102
_diffrn_detector_type Atlas
_diffrn_measured_fraction_theta_full 1.000
_diffrn_measured_fraction_theta_max 0.989
_diffrn_measurement_device 'four-circle diffractometer'
_diffrn_measurement_device_type 'SuperNova, Dual, Cu at home/near, Atlas'
_diffrn_measurement_method '\w scans'
_diffrn_radiation_type CuK\a
_diffrn_radiation_wavelength 1.54184
_diffrn_reflns_av_R_equivalents 0.0325
_diffrn_reflns_av_unetI/netI 0.0256
_diffrn_reflns_Laue_measured_fraction_full 1.000
_diffrn_reflns_Laue_measured_fraction_max 0.989
_diffrn_reflns_limit_h_max 19
_diffrn_reflns_limit_h_min -22
_diffrn_reflns_limit_k_max 18
_diffrn_reflns_limit_k_min -22
_diffrn_reflns_limit_l_max 25
_diffrn_reflns_limit_l_min -28
_diffrn_reflns_number 48569
_diffrn_reflns_point_group_measured_fraction_full 1.000
_diffrn_reflns_point_group_measured_fraction_max 0.989
_diffrn_reflns_theta_full 67.684
_diffrn_reflns_theta_max 76.188
_diffrn_reflns_theta_min 3.218
_diffrn_source 'micro-focus sealed X-ray tube'
_diffrn_source_type 'SuperNova (Cu) X-ray Source'
_exptl_absorpt_coefficient_mu 3.031
_exptl_absorpt_correction_T_max 1.00000
_exptl_absorpt_correction_T_min 0.77812
_exptl_absorpt_correction_type multi-scan
_exptl_absorpt_process_details
;
CrysAlisPro 1.171.41.117a (Rigaku Oxford Diffraction, 2021)
Empirical absorption correction using spherical harmonics,
implemented in SCALE3 ABSPACK scaling algorithm.
;
_exptl_crystal_colour green
_exptl_crystal_density_diffrn 1.454
_exptl_crystal_description plate
_exptl_crystal_F_000 2984
_exptl_crystal_size_max 0.240
_exptl_crystal_size_mid 0.220
_exptl_crystal_size_min 0.040
_refine_diff_density_max 0.938
_refine_diff_density_min -0.626
_refine_diff_density_rms 0.067
_refine_ls_extinction_method none
_refine_ls_goodness_of_fit_ref 1.060
_refine_ls_hydrogen_treatment constr
_refine_ls_matrix_type full
_refine_ls_number_parameters 935
_refine_ls_number_reflns 13941
_refine_ls_number_restraints 0
_refine_ls_restrained_S_all 1.060
_refine_ls_R_factor_all 0.0459
_refine_ls_R_factor_gt 0.0411
_refine_ls_shift/su_max 0.001
_refine_ls_shift/su_mean 0.000
_refine_ls_structure_factor_coef Fsqd
_refine_ls_weighting_details 'w=1/[\s^2^(Fo^2^)+(0.0579P)^2^+6.5280P] where P=(Fo^2^+2Fc^2^)/3'
_refine_ls_weighting_scheme calc
_refine_ls_wR_factor_gt 0.1080
_refine_ls_wR_factor_ref 0.1128
_reflns_Friedel_coverage 0.000
_reflns_number_gt 12556
_reflns_number_total 13941
_reflns_threshold_expression 'I > 2\s(I)'
_cod_data_source_file d3sc01126g3.cif
_cod_data_source_block EC031
_cod_depositor_comments 'Adding full bibliography for 1568803--1568814.cif.'
_cod_original_cell_volume 6741.75(7)
_cod_original_sg_symbol_H-M 'P 21/c'
_cod_database_code 1568811
_shelx_shelxl_version_number 2018/1
_shelx_space_group_comment
;
The symmetry employed for this shelxl refinement is uniquely defined
by the following loop, which should always be used as a source of
symmetry information in preference to the above space-group names.
They are only intended as comments.
;
_shelx_estimated_absorpt_t_min 0.530
_shelx_estimated_absorpt_t_max 0.888

loop_
_space_group_symop_operation_xyz
'x, y, z'
'-x, y+1/2, -z+1/2'
'-x, -y, -z'
'x, -y-1/2, z-1/2'

loop_
_atom_site_label
_atom_site_type_symbol
_atom_site_fract_x
_atom_site_fract_y
_atom_site_fract_z
_atom_site_U_iso_or_equiv
_atom_site_adp_type
_atom_site_occupancy
_atom_site_site_symmetry_order
_atom_site_calc_flag
_atom_site_refinement_flags_posn
_atom_site_refinement_flags_adp
_atom_site_refinement_flags_occupancy
_atom_site_disorder_assembly
_atom_site_disorder_group
Rh1 Rh 0.63130(2) 0.68405(2) 0.05861(2) 0.02324(6) Uani 1 1 d . . . . .
N1 N 0.67168(11) 0.69846(11) 0.15167(9) 0.0266(4) Uani 1 1 d . . . . .
N2 N 0.62101(11) 0.70445(11) -0.03290(8) 0.0243(4) Uani 1 1 d . . . . .
N3 N 0.70812(10) 0.76589(11) 0.06206(9) 0.0249(4) Uani 1 1 d . . . . .
C1 C 0.56071(17) 0.60407(16) 0.05466(11) 0.0371(6) Uani 1 1 d . . . . .
O1 O 0.51792(16) 0.55544(15) 0.05217(11) 0.0636(7) Uani 1 1 d . . . . .
C2 C 0.72539(13) 0.75006(14) 0.16862(11) 0.0288(5) Uani 1 1 d . . . . .
C3 C 0.74854(13) 0.79004(13) 0.11761(11) 0.0276(4) Uani 1 1 d . . . . .
C4 C 0.80435(14) 0.84669(14) 0.12145(12) 0.0340(5) Uani 1 1 d . . . . .
H4 H 0.833694 0.864558 0.160338 0.041 Uiso 1 1 calc R U . . .
C5 C 0.81607(15) 0.87644(15) 0.06710(13) 0.0367(6) Uani 1 1 d . . . . .
H5 H 0.854052 0.915124 0.068851 0.044 Uiso 1 1 calc R U . . .
C6 C 0.77327(14) 0.85068(14) 0.01018(12) 0.0332(5) Uani 1 1 d . . . . .
H6 H 0.781335 0.871393 -0.026951 0.040 Uiso 1 1 calc R U . . .
C7 C 0.71841(13) 0.79393(13) 0.00884(11) 0.0268(4) Uani 1 1 d . . . . .
C8 C 0.66614(13) 0.75726(13) -0.04568(10) 0.0259(4) Uani 1 1 d . . . . .
C9 C 0.76367(17) 0.77032(17) 0.23399(12) 0.0399(6) Uani 1 1 d . . . . .
H9A H 0.735954 0.745225 0.261553 0.060 Uiso 1 1 calc R U . . .
H9B H 0.761330 0.825025 0.239239 0.060 Uiso 1 1 calc R U . . .
H9C H 0.818786 0.753985 0.244018 0.060 Uiso 1 1 calc R U . . .
C10 C 0.66812(15) 0.78149(15) -0.10915(12) 0.0346(5) Uani 1 1 d . . . . .
H10A H 0.717374 0.764515 -0.118148 0.052 Uiso 1 1 calc R U . . .
H10B H 0.664912 0.836558 -0.111923 0.052 Uiso 1 1 calc R U . . .
H10C H 0.623371 0.759322 -0.139077 0.052 Uiso 1 1 calc R U . . .
C11 C 0.64398(14) 0.65556(14) 0.19697(10) 0.0285(5) Uani 1 1 d . . . . .
C12 C 0.56984(15) 0.67379(16) 0.20636(11) 0.0340(5) Uani 1 1 d . . . . .
C13 C 0.54240(17) 0.62968(17) 0.24835(12) 0.0403(6) Uani 1 1 d . . . . .
H13 H 0.492296 0.640372 0.255636 0.048 Uiso 1 1 calc R U . . .
C14 C 0.58609(18) 0.57119(17) 0.27941(12) 0.0428(6) Uani 1 1 d . . . . .
H14 H 0.566239 0.542321 0.308035 0.051 Uiso 1 1 calc R U . . .
C15 C 0.65895(17) 0.55415(16) 0.26915(12) 0.0395(6) Uani 1 1 d . . . . .
H15 H 0.688750 0.513733 0.291091 0.047 Uiso 1 1 calc R U . . .
C16 C 0.68939(14) 0.59539(14) 0.22705(11) 0.0321(5) Uani 1 1 d . . . . .
C17 C 0.52059(17) 0.73861(19) 0.17309(13) 0.0449(7) Uani 1 1 d . . . . .
H17 H 0.549235 0.761062 0.143819 0.054 Uiso 1 1 calc R U . . .
C18 C 0.4403(2) 0.7116(3) 0.13552(18) 0.0687(11) Uani 1 1 d . . . . .
H18A H 0.447631 0.675525 0.104213 0.103 Uiso 1 1 calc R U . . .
H18B H 0.409705 0.754767 0.115293 0.103 Uiso 1 1 calc R U . . .
H18C H 0.411956 0.687079 0.162961 0.103 Uiso 1 1 calc R U . . .
C19 C 0.5113(2) 0.7998(2) 0.21872(17) 0.0543(8) Uani 1 1 d . . . . .
H19A H 0.483179 0.779193 0.247904 0.081 Uiso 1 1 calc R U . . .
H19B H 0.481436 0.842061 0.196301 0.081 Uiso 1 1 calc R U . . .
H19C H 0.563473 0.817388 0.241278 0.081 Uiso 1 1 calc R U . . .
C20 C 0.76678(16) 0.57285(16) 0.21290(14) 0.0412(6) Uani 1 1 d . . . . .
H20 H 0.784775 0.615830 0.190868 0.049 Uiso 1 1 calc R U . . .
C21 C 0.7550(2) 0.5046(3) 0.1701(2) 0.0764(13) Uani 1 1 d . . . . .
H21A H 0.804616 0.492836 0.159193 0.115 Uiso 1 1 calc R U . . .
H21B H 0.714341 0.515873 0.132555 0.115 Uiso 1 1 calc R U . . .
H21C H 0.738628 0.461233 0.191049 0.115 Uiso 1 1 calc R U . . .
C22 C 0.8307(2) 0.5571(3) 0.2710(2) 0.0740(12) Uani 1 1 d . . . . .
H22A H 0.836421 0.600693 0.298566 0.111 Uiso 1 1 calc R U . . .
H22B H 0.880702 0.547680 0.259940 0.111 Uiso 1 1 calc R U . . .
H22C H 0.816289 0.512680 0.291828 0.111 Uiso 1 1 calc R U . . .
C23 C 0.56643(14) 0.66416(13) -0.08135(10) 0.0273(4) Uani 1 1 d . . . . .
C24 C 0.48700(15) 0.68424(15) -0.09294(12) 0.0351(5) Uani 1 1 d . . . . .
C25 C 0.43403(19) 0.6421(2) -0.13715(14) 0.0517(8) Uani 1 1 d . . . . .
H25 H 0.379619 0.654529 -0.146720 0.062 Uiso 1 1 calc R U . . .
C26 C 0.4591(2) 0.5834(2) -0.16685(15) 0.0597(9) Uani 1 1 d . . . . .
H26 H 0.421945 0.555635 -0.196820 0.072 Uiso 1 1 calc R U . . .
C27 C 0.5371(2) 0.56406(17) -0.15403(13) 0.0518(8) Uani 1 1 d . . . . .
H27 H 0.553013 0.522721 -0.175103 0.062 Uiso 1 1 calc R U . . .
C28 C 0.59398(18) 0.60387(15) -0.11050(11) 0.0367(6) Uani 1 1 d . . . . .
C29 C 0.45994(16) 0.74966(19) -0.05995(14) 0.0445(7) Uani 1 1 d . . . . .
H29 H 0.497956 0.754345 -0.018727 0.053 Uiso 1 1 calc R U . . .
C30 C 0.3782(2) 0.7386(3) -0.04850(19) 0.0731(12) Uani 1 1 d . . . . .
H30A H 0.338295 0.742315 -0.087684 0.110 Uiso 1 1 calc R U . . .
H30B H 0.368568 0.777580 -0.020181 0.110 Uiso 1 1 calc R U . . .
H30C H 0.375148 0.688782 -0.030309 0.110 Uiso 1 1 calc R U . . .
C31 C 0.4628(3) 0.8235(2) -0.0942(2) 0.0728(12) Uani 1 1 d . . . . .
H31A H 0.515724 0.830653 -0.100578 0.109 Uiso 1 1 calc R U . . .
H31B H 0.450046 0.865417 -0.069898 0.109 Uiso 1 1 calc R U . . .
H31C H 0.424415 0.821715 -0.134285 0.109 Uiso 1 1 calc R U . . .
C32 C 0.6794(2) 0.57998(18) -0.09365(14) 0.0484(7) Uani 1 1 d . . . . .
H32 H 0.710745 0.624593 -0.074246 0.058 Uiso 1 1 calc R U . . .
C33 C 0.6923(4) 0.5183(4) -0.0451(3) 0.123(3) Uani 1 1 d . . . . .
H33A H 0.670576 0.534409 -0.010745 0.184 Uiso 1 1 calc R U . . .
H33B H 0.748791 0.508651 -0.030039 0.184 Uiso 1 1 calc R U . . .
H33C H 0.665694 0.472184 -0.063325 0.184 Uiso 1 1 calc R U . . .
C34 C 0.7110(3) 0.5573(3) -0.1484(2) 0.0816(13) Uani 1 1 d . . . . .
H34A H 0.686042 0.510173 -0.165866 0.122 Uiso 1 1 calc R U . . .
H34B H 0.768106 0.550159 -0.134965 0.122 Uiso 1 1 calc R U . . .
H34C H 0.699199 0.597027 -0.179772 0.122 Uiso 1 1 calc R U . . .
B101 B 0.87995(14) 0.10736(14) 0.14784(11) 0.0238(5) Uani 1 1 d . . . . .
C101 C 0.79331(13) 0.07394(13) 0.11152(10) 0.0252(4) Uani 1 1 d . . . . .
C102 C 0.74352(13) 0.03906(14) 0.14349(11) 0.0289(5) Uani 1 1 d . . . . .
H102 H 0.758379 0.038376 0.187281 0.035 Uiso 1 1 calc R U . . .
C103 C 0.67280(14) 0.00530(15) 0.11304(13) 0.0348(5) Uani 1 1 d . . . . .
C104 C 0.64878(14) 0.00479(15) 0.04951(13) 0.0367(6) Uani 1 1 d . . . . .
H104 H 0.600420 -0.017925 0.028809 0.044 Uiso 1 1 calc R U . . .
C105 C 0.69731(15) 0.03840(16) 0.01693(12) 0.0352(5) Uani 1 1 d . . . . .
C106 C 0.76817(13) 0.07206(14) 0.04725(11) 0.0293(5) Uani 1 1 d . . . . .
H106 H 0.800300 0.094386 0.023493 0.035 Uiso 1 1 calc R U . . .
C107 C 0.62221(17) -0.0304(2) 0.15003(17) 0.0498(8) Uani 1 1 d . . . . .
C108 C 0.67255(18) 0.0395(2) -0.05227(14) 0.0507(8) Uani 1 1 d . . . . .
C109 C 0.87843(13) 0.14541(13) 0.21425(10) 0.0252(4) Uani 1 1 d . . . . .
C110 C 0.94638(14) 0.14794(13) 0.26281(11) 0.0281(5) Uani 1 1 d . . . . .
H110 H 0.993462 0.125728 0.257134 0.034 Uiso 1 1 calc R U . . .
C111 C 0.94718(15) 0.18177(14) 0.31883(12) 0.0318(5) Uani 1 1 d . . . . .
C112 C 0.88025(16) 0.21599(15) 0.32888(11) 0.0336(5) Uani 1 1 d . . . . .
H112 H 0.880238 0.237857 0.367640 0.040 Uiso 1 1 calc R U . . .
C113 C 0.81346(15) 0.21730(15) 0.28065(12) 0.0330(5) Uani 1 1 d . . . . .
C114 C 0.81268(14) 0.18255(14) 0.22473(11) 0.0296(5) Uani 1 1 d . . . . .
H114 H 0.765805 0.184180 0.192599 0.036 Uiso 1 1 calc R U . . .
C115 C 1.02102(19) 0.18069(19) 0.36948(14) 0.0458(7) Uani 1 1 d . . . . .
C116 C 0.74167(19) 0.2594(2) 0.28727(15) 0.0523(8) Uani 1 1 d . . . . .
C117 C 0.90980(13) 0.17489(13) 0.10914(10) 0.0246(4) Uani 1 1 d . . . . .
C118 C 0.85775(14) 0.22802(14) 0.07519(11) 0.0310(5) Uani 1 1 d . . . . .
H118 H 0.802957 0.222615 0.072103 0.037 Uiso 1 1 calc R U . . .
C119 C 0.88363(16) 0.28847(15) 0.04580(13) 0.0371(6) Uani 1 1 d . . . . .
C120 C 0.96258(16) 0.29916(15) 0.04931(12) 0.0356(5) Uani 1 1 d . . . . .
H120 H 0.980131 0.340151 0.028820 0.043 Uiso 1 1 calc R U . . .
C121 C 1.01545(14) 0.24823(14) 0.08365(11) 0.0304(5) Uani 1 1 d . . . . .
C122 C 0.98980(14) 0.18794(13) 0.11313(10) 0.0259(4) Uani 1 1 d . . . . .
H122 H 1.027712 0.154433 0.136773 0.031 Uiso 1 1 calc R U . . .
C123 C 0.8247(2) 0.3435(2) 0.01091(18) 0.0559(9) Uani 1 1 d . . . . .
C124 C 1.10097(16) 0.25855(18) 0.08849(12) 0.0391(6) Uani 1 1 d . . . . .
C125 C 0.93857(12) 0.03355(12) 0.15801(10) 0.0236(4) Uani 1 1 d . . . . .
C126 C 0.97901(13) 0.01109(13) 0.11421(10) 0.0252(4) Uani 1 1 d . . . . .
H126 H 0.973711 0.040287 0.077825 0.030 Uiso 1 1 calc R U . . .
C127 C 1.02672(13) -0.05264(13) 0.12226(11) 0.0279(5) Uani 1 1 d . . . . .
C128 C 1.03670(14) -0.09658(14) 0.17479(11) 0.0302(5) Uani 1 1 d . . . . .
H128 H 1.070272 -0.139391 0.180752 0.036 Uiso 1 1 calc R U . . .
C129 C 0.99635(14) -0.07629(13) 0.21831(11) 0.0289(5) Uani 1 1 d . . . . .
C130 C 0.94769(13) -0.01314(13) 0.20975(10) 0.0260(4) Uani 1 1 d . . . . .
H130 H 0.919755 -0.001358 0.239986 0.031 Uiso 1 1 calc R U . . .
C131 C 1.06721(17) -0.07423(16) 0.07305(13) 0.0402(6) Uani 1 1 d . . . . .
C132 C 1.00538(17) -0.12332(16) 0.27530(12) 0.0384(6) Uani 1 1 d . . . . .
F1 F 0.65927(16) -0.08450(18) 0.18725(16) 0.0689(8) Uani 0.823(4) 1 d . . P A 1
F2 F 0.5555(2) -0.0563(4) 0.1181(2) 0.153(3) Uani 0.823(4) 1 d . . P A 1
F3 F 0.6015(3) 0.01693(18) 0.1892(2) 0.1112(18) Uani 0.823(4) 1 d . . P A 1
F1A F 0.5995(9) -0.1001(7) 0.1221(8) 0.0689(8) Uani 0.177(4) 1 d . . P A 2
F2A F 0.5623(12) 0.000(2) 0.1462(11) 0.153(3) Uani 0.177(4) 1 d . . P A 2
F3A F 0.6553(13) -0.0488(11) 0.2024(12) 0.1112(18) Uani 0.177(4) 1 d . . P A 2
F4 F 0.6503(6) 0.1024(3) -0.07451(17) 0.207(5) Uani 0.820(4) 1 d . . P B 1
F5 F 0.72626(17) 0.0101(2) -0.07770(11) 0.0825(11) Uani 0.820(4) 1 d . . P B 1
F6 F 0.6141(2) -0.0088(4) -0.07362(14) 0.137(2) Uani 0.820(4) 1 d . . P B 1
F4A F 0.610(3) 0.0600(14) -0.0734(9) 0.207(5) Uani 0.180(4) 1 d . . P B 2
F5A F 0.7117(8) 0.0889(13) -0.0785(5) 0.0825(11) Uani 0.180(4) 1 d . . P B 2
F6A F 0.6724(12) -0.0205(16) -0.0789(7) 0.137(2) Uani 0.180(4) 1 d . . P B 2
F7 F 1.08579(14) 0.1799(3) 0.34962(13) 0.0922(13) Uani 0.893(4) 1 d . . P C 1
F8 F 1.0244(2) 0.1223(2) 0.40671(16) 0.1037(14) Uani 0.893(4) 1 d . . P C 1
F9 F 1.02788(16) 0.23984(19) 0.40679(13) 0.0842(11) Uani 0.893(4) 1 d . . P C 1
F7A F 1.0612(12) 0.118(2) 0.3673(11) 0.0922(13) Uani 0.107(4) 1 d . . P C 2
F8A F 1.0110(18) 0.1855(19) 0.4216(14) 0.1037(14) Uani 0.107(4) 1 d . . P C 2
F9A F 1.0692(16) 0.2257(16) 0.3600(11) 0.0842(11) Uani 0.107(4) 1 d . . P C 2
F10 F 0.73819(12) 0.26758(15) 0.34528(10) 0.0700(6) Uani 1 1 d . . . . .
F11 F 0.73993(19) 0.33006(16) 0.26458(16) 0.1001(10) Uani 1 1 d . . . . .
F12 F 0.67558(11) 0.22862(18) 0.25634(11) 0.0857(9) Uani 1 1 d . . . . .
F13 F 0.85127(19) 0.3867(2) -0.0276(2) 0.1053(17) Uani 0.847(6) 1 d . . P D 1
F14 F 0.7907(4) 0.3840(3) 0.0481(2) 0.0916(15) Uani 0.847(6) 1 d . . P D 1
F15 F 0.7606(2) 0.3083(2) -0.02606(17) 0.0851(11) Uani 0.847(6) 1 d . . P D 1
F13A F 0.8609(11) 0.4131(14) 0.0174(14) 0.1053(17) Uani 0.153(6) 1 d . . P D 2
F14A F 0.779(3) 0.3637(19) 0.0321(16) 0.0916(15) Uani 0.153(6) 1 d . . P D 2
F15A F 0.7955(13) 0.3241(13) -0.0409(11) 0.0851(11) Uani 0.153(6) 1 d . . P D 2
F16 F 1.14509(15) 0.19510(19) 0.1091(2) 0.0924(13) Uani 0.836(3) 1 d . . P E 1
F17 F 1.12028(12) 0.2752(2) 0.03776(10) 0.0666(8) Uani 0.836(3) 1 d . . P E 1
F18 F 1.13628(15) 0.3078(3) 0.13091(14) 0.0877(12) Uani 0.836(3) 1 d . . P E 1
F16A F 1.1196(7) 0.2124(10) 0.0497(10) 0.0924(13) Uani 0.164(3) 1 d . . P E 2
F17A F 1.1090(6) 0.3334(10) 0.0664(5) 0.0666(8) Uani 0.164(3) 1 d . . P E 2
F18A F 1.1362(9) 0.2503(15) 0.1361(8) 0.0877(12) Uani 0.164(3) 1 d . . P E 2
F19 F 1.12864(14) -0.11946(14) 0.09328(10) 0.0729(7) Uani 1 1 d . . . . .
F20 F 1.09309(11) -0.01481(11) 0.04708(9) 0.0526(4) Uani 1 1 d . . . . .
F21 F 1.01810(15) -0.11013(13) 0.02618(9) 0.0670(6) Uani 1 1 d . . . . .
F22 F 1.07444(15) -0.15839(17) 0.29169(12) 0.0684(8) Uani 0.892(3) 1 d . . P F 1
F23 F 1.0000(3) -0.08472(17) 0.32342(12) 0.1117(16) Uani 0.892(3) 1 d . . P F 1
F24 F 0.95496(19) -0.18003(19) 0.26657(14) 0.0973(13) Uani 0.892(3) 1 d . . P F 1
F22A F 1.0634(13) -0.1136(15) 0.3151(10) 0.0684(8) Uani 0.108(3) 1 d . . P F 2
F23A F 0.937(3) -0.1201(15) 0.2950(10) 0.1117(16) Uani 0.108(3) 1 d . . P F 2
F24A F 1.0131(18) -0.1874(16) 0.2729(12) 0.0973(13) Uani 0.108(3) 1 d . . P F 2

loop_
_atom_site_aniso_label
_atom_site_aniso_U_11
_atom_site_aniso_U_22
_atom_site_aniso_U_33
_atom_site_aniso_U_23
_atom_site_aniso_U_13
_atom_site_aniso_U_12
Rh1 0.02133(9) 0.02657(10) 0.02096(9) -0.00111(6) 0.00351(6) -0.00386(6)
N1 0.0236(9) 0.0319(10) 0.0229(9) -0.0022(7) 0.0032(7) 0.0012(7)
N2 0.0217(9) 0.0266(9) 0.0239(9) 0.0005(7) 0.0046(7) 0.0008(7)
N3 0.0196(8) 0.0262(9) 0.0282(9) -0.0015(7) 0.0046(7) -0.0004(7)
C1 0.0433(14) 0.0427(14) 0.0252(11) -0.0017(10) 0.0083(10) -0.0112(12)
O1 0.0761(16) 0.0613(15) 0.0569(14) -0.0089(11) 0.0230(12) -0.0440(13)
C2 0.0241(11) 0.0317(12) 0.0280(11) -0.0046(9) 0.0016(9) 0.0018(9)
C3 0.0219(10) 0.0284(11) 0.0311(11) -0.0042(9) 0.0036(9) 0.0004(9)
C4 0.0260(11) 0.0333(12) 0.0396(13) -0.0082(10) 0.0020(10) -0.0044(9)
C5 0.0269(11) 0.0304(12) 0.0525(15) -0.0049(11) 0.0092(11) -0.0073(9)
C6 0.0274(11) 0.0311(12) 0.0424(13) 0.0013(10) 0.0114(10) -0.0027(9)
C7 0.0206(10) 0.0269(11) 0.0333(12) -0.0012(9) 0.0074(9) 0.0018(8)
C8 0.0224(10) 0.0266(11) 0.0289(11) 0.0019(9) 0.0066(8) 0.0034(8)
C9 0.0403(14) 0.0451(15) 0.0292(12) -0.0072(11) -0.0013(10) -0.0075(11)
C10 0.0329(12) 0.0396(13) 0.0327(12) 0.0075(10) 0.0106(10) -0.0016(10)
C11 0.0279(11) 0.0363(12) 0.0197(10) -0.0036(9) 0.0027(8) -0.0046(9)
C12 0.0313(12) 0.0464(14) 0.0245(11) -0.0050(10) 0.0072(9) -0.0003(10)
C13 0.0387(14) 0.0535(16) 0.0318(12) -0.0067(12) 0.0149(11) -0.0074(12)
C14 0.0532(16) 0.0504(16) 0.0263(12) -0.0057(11) 0.0127(11) -0.0169(13)
C15 0.0453(15) 0.0388(14) 0.0289(12) 0.0006(10) -0.0014(11) -0.0100(11)
C16 0.0299(12) 0.0351(12) 0.0271(11) -0.0023(9) -0.0008(9) -0.0047(10)
C17 0.0378(14) 0.0623(19) 0.0389(14) 0.0049(13) 0.0174(12) 0.0148(13)
C18 0.0457(18) 0.097(3) 0.057(2) -0.014(2) -0.0006(15) 0.0268(19)
C19 0.058(2) 0.0510(18) 0.060(2) -0.0011(15) 0.0260(16) 0.0054(15)
C20 0.0294(12) 0.0382(14) 0.0523(16) 0.0079(12) 0.0031(11) 0.0033(10)
C21 0.052(2) 0.096(3) 0.082(3) -0.036(2) 0.0177(19) 0.007(2)
C22 0.0380(17) 0.100(3) 0.071(2) -0.004(2) -0.0107(16) 0.0197(19)
C23 0.0317(11) 0.0288(11) 0.0199(10) 0.0016(8) 0.0032(9) -0.0057(9)
C24 0.0293(12) 0.0447(15) 0.0283(12) 0.0047(10) 0.0014(10) -0.0055(10)
C25 0.0391(15) 0.071(2) 0.0388(15) 0.0020(14) -0.0025(12) -0.0200(15)
C26 0.069(2) 0.066(2) 0.0367(15) -0.0079(15) -0.0010(15) -0.0350(18)
C27 0.084(2) 0.0374(15) 0.0332(14) -0.0071(11) 0.0128(15) -0.0164(15)
C28 0.0547(16) 0.0289(12) 0.0262(11) 0.0018(9) 0.0093(11) -0.0007(11)
C29 0.0270(12) 0.0620(18) 0.0430(15) 0.0009(13) 0.0057(11) 0.0079(12)
C30 0.0328(16) 0.120(4) 0.068(2) -0.005(2) 0.0162(16) 0.0048(19)
C31 0.070(3) 0.061(2) 0.097(3) 0.014(2) 0.038(2) 0.0281(19)
C32 0.0637(19) 0.0405(15) 0.0434(15) -0.0008(12) 0.0173(14) 0.0191(14)
C33 0.129(5) 0.133(5) 0.127(5) 0.082(4) 0.071(4) 0.094(4)
C34 0.084(3) 0.104(4) 0.068(3) -0.021(2) 0.040(2) 0.000(3)
B101 0.0201(11) 0.0282(12) 0.0230(11) -0.0009(9) 0.0055(9) 0.0011(9)
C101 0.0215(10) 0.0259(10) 0.0279(11) -0.0017(8) 0.0054(8) 0.0026(8)
C102 0.0228(10) 0.0318(12) 0.0313(11) 0.0026(9) 0.0051(9) 0.0020(9)
C103 0.0233(11) 0.0333(12) 0.0467(14) 0.0036(11) 0.0065(10) 0.0000(9)
C104 0.0217(11) 0.0357(13) 0.0480(15) -0.0060(11) -0.0004(10) -0.0005(9)
C105 0.0275(12) 0.0413(14) 0.0330(12) -0.0072(10) 0.0000(10) 0.0038(10)
C106 0.0236(10) 0.0357(12) 0.0278(11) -0.0024(9) 0.0049(9) 0.0019(9)
C107 0.0254(13) 0.0563(18) 0.066(2) 0.0203(16) 0.0080(13) -0.0058(12)
C108 0.0402(15) 0.070(2) 0.0325(14) -0.0104(14) -0.0085(12) 0.0024(15)
C109 0.0247(10) 0.0264(11) 0.0250(10) -0.0001(8) 0.0070(8) -0.0014(8)
C110 0.0245(10) 0.0291(11) 0.0300(11) -0.0024(9) 0.0050(9) -0.0014(9)
C111 0.0324(12) 0.0320(12) 0.0283(12) -0.0026(9) 0.0023(10) -0.0036(9)
C112 0.0400(13) 0.0369(13) 0.0258(11) -0.0060(10) 0.0117(10) -0.0050(10)
C113 0.0308(12) 0.0374(13) 0.0332(12) -0.0058(10) 0.0127(10) -0.0013(10)
C114 0.0256(11) 0.0353(12) 0.0277(11) -0.0038(9) 0.0061(9) 0.0005(9)
C115 0.0410(16) 0.0545(18) 0.0355(15) -0.0088(12) -0.0030(12) 0.0009(13)
C116 0.0400(16) 0.071(2) 0.0486(17) -0.0189(16) 0.0161(13) 0.0064(15)
C117 0.0248(11) 0.0266(11) 0.0227(10) -0.0037(8) 0.0064(8) 0.0010(8)
C118 0.0273(11) 0.0325(12) 0.0351(12) 0.0031(10) 0.0114(9) 0.0045(9)
C119 0.0388(14) 0.0345(13) 0.0404(14) 0.0085(11) 0.0145(11) 0.0073(11)
C120 0.0404(14) 0.0347(13) 0.0354(13) 0.0036(10) 0.0165(11) -0.0026(11)
C121 0.0305(12) 0.0359(12) 0.0265(11) -0.0040(9) 0.0104(9) -0.0047(10)
C122 0.0229(11) 0.0307(11) 0.0235(10) -0.0021(8) 0.0047(8) -0.0008(8)
C123 0.0484(17) 0.0547(19) 0.070(2) 0.0289(17) 0.0246(17) 0.0189(15)
C124 0.0319(13) 0.0536(16) 0.0337(13) 0.0003(12) 0.0117(11) -0.0069(11)
C125 0.0187(9) 0.0268(10) 0.0235(10) -0.0023(8) 0.0019(8) -0.0032(8)
C126 0.0239(10) 0.0279(11) 0.0233(10) -0.0002(8) 0.0045(8) -0.0003(8)
C127 0.0266(11) 0.0300(11) 0.0272(11) -0.0010(9) 0.0064(9) 0.0025(9)
C128 0.0299(11) 0.0273(11) 0.0326(12) 0.0010(9) 0.0062(9) 0.0041(9)
C129 0.0306(11) 0.0274(11) 0.0276(11) 0.0024(9) 0.0052(9) -0.0017(9)
C130 0.0249(10) 0.0283(11) 0.0251(10) -0.0013(8) 0.0065(8) -0.0021(8)
C131 0.0470(15) 0.0393(14) 0.0390(14) 0.0061(11) 0.0196(12) 0.0149(12)
C132 0.0455(15) 0.0358(14) 0.0345(13) 0.0096(11) 0.0110(11) 0.0036(11)
F1 0.0638(15) 0.0607(16) 0.095(2) 0.0379(16) 0.0447(14) 0.0183(13)
F2 0.064(2) 0.275(8) 0.101(3) 0.066(4) -0.019(2) -0.111(4)
F3 0.134(3) 0.0667(18) 0.184(4) 0.030(2) 0.137(4) 0.0209(19)
F1A 0.0638(15) 0.0607(16) 0.095(2) 0.0379(16) 0.0447(14) 0.0183(13)
F2A 0.064(2) 0.275(8) 0.101(3) 0.066(4) -0.019(2) -0.111(4)
F3A 0.134(3) 0.0667(18) 0.184(4) 0.030(2) 0.137(4) 0.0209(19)
F4 0.445(12) 0.089(3) 0.0367(14) -0.002(2) -0.041(3) 0.140(6)
F5 0.0641(17) 0.152(3) 0.0312(11) -0.0034(15) 0.0115(11) 0.0172(19)
F6 0.084(2) 0.273(6) 0.0511(16) -0.058(3) 0.0091(16) -0.097(3)
F4A 0.445(12) 0.089(3) 0.0367(14) -0.002(2) -0.041(3) 0.140(6)
F5A 0.0641(17) 0.152(3) 0.0312(11) -0.0034(15) 0.0115(11) 0.0172(19)
F6A 0.084(2) 0.273(6) 0.0511(16) -0.058(3) 0.0091(16) -0.097(3)
F7 0.0283(11) 0.184(4) 0.0571(15) -0.0436(19) -0.0034(10) -0.0022(15)
F8 0.096(2) 0.089(2) 0.091(2) 0.0454(19) -0.0443(19) -0.0141(18)
F9 0.0720(17) 0.093(2) 0.0635(15) -0.0439(15) -0.0289(13) 0.0157(15)
F7A 0.0283(11) 0.184(4) 0.0571(15) -0.0436(19) -0.0034(10) -0.0022(15)
F8A 0.096(2) 0.089(2) 0.091(2) 0.0454(19) -0.0443(19) -0.0141(18)
F9A 0.0720(17) 0.093(2) 0.0635(15) -0.0439(15) -0.0289(13) 0.0157(15)
F10 0.0493(11) 0.1123(18) 0.0548(11) -0.0341(12) 0.0248(9) 0.0061(11)
F11 0.099(2) 0.0791(17) 0.136(3) 0.0181(17) 0.0556(19) 0.0511(16)
F12 0.0322(9) 0.143(2) 0.0811(15) -0.0540(16) 0.0120(10) 0.0106(12)
F13 0.0727(17) 0.119(3) 0.137(4) 0.107(3) 0.052(2) 0.0413(18)
F14 0.112(3) 0.076(3) 0.087(3) 0.0064(19) 0.026(3) 0.064(3)
F15 0.059(2) 0.093(2) 0.088(2) 0.0375(17) -0.0108(17) 0.0186(17)
F13A 0.0727(17) 0.119(3) 0.137(4) 0.107(3) 0.052(2) 0.0413(18)
F14A 0.112(3) 0.076(3) 0.087(3) 0.0064(19) 0.026(3) 0.064(3)
F15A 0.059(2) 0.093(2) 0.088(2) 0.0375(17) -0.0108(17) 0.0186(17)
F16 0.0332(12) 0.091(2) 0.160(3) 0.065(2) 0.0379(16) 0.0170(12)
F17 0.0307(10) 0.138(3) 0.0358(11) 0.0179(13) 0.0166(8) -0.0056(13)
F18 0.0393(12) 0.152(3) 0.0735(17) -0.059(2) 0.0175(11) -0.0405(18)
F16A 0.0332(12) 0.091(2) 0.160(3) 0.065(2) 0.0379(16) 0.0170(12)
F17A 0.0307(10) 0.138(3) 0.0358(11) 0.0179(13) 0.0166(8) -0.0056(13)
F18A 0.0393(12) 0.152(3) 0.0735(17) -0.059(2) 0.0175(11) -0.0405(18)
F19 0.0793(14) 0.0834(15) 0.0713(13) 0.0346(11) 0.0481(12) 0.0565(12)
F20 0.0601(11) 0.0522(10) 0.0578(10) 0.0120(8) 0.0384(9) 0.0114(8)
F21 0.0969(16) 0.0658(13) 0.0459(10) -0.0224(9) 0.0319(11) -0.0051(11)
F22 0.0603(14) 0.0855(19) 0.0600(14) 0.0418(14) 0.0158(11) 0.0293(13)
F23 0.246(5) 0.0659(17) 0.0328(13) 0.0204(12) 0.0532(19) 0.070(2)
F24 0.082(2) 0.114(2) 0.0800(18) 0.0604(17) -0.0120(16) -0.0561(18)
F22A 0.0603(14) 0.0855(19) 0.0600(14) 0.0418(14) 0.0158(11) 0.0293(13)
F23A 0.246(5) 0.0659(17) 0.0328(13) 0.0204(12) 0.0532(19) 0.070(2)
F24A 0.082(2) 0.114(2) 0.0800(18) 0.0604(17) -0.0120(16) -0.0561(18)

loop_
_atom_type_symbol
_atom_type_description
_atom_type_scat_dispersion_real
_atom_type_scat_dispersion_imag
_atom_type_scat_source
C C 0.0181 0.0091 'International Tables Vol C Tables 4.2.6.8 and 6.1.1.4'
H H 0.0000 0.0000 'International Tables Vol C Tables 4.2.6.8 and 6.1.1.4'
B B 0.0090 0.0039 'International Tables Vol C Tables 4.2.6.8 and 6.1.1.4'
N N 0.0311 0.0180 'International Tables Vol C Tables 4.2.6.8 and 6.1.1.4'
O O 0.0492 0.0322 'International Tables Vol C Tables 4.2.6.8 and 6.1.1.4'
F F 0.0727 0.0534 'International Tables Vol C Tables 4.2.6.8 and 6.1.1.4'
Rh Rh 0.0927 3.6045 'International Tables Vol C Tables 4.2.6.8 and 6.1.1.4'

loop_
_geom_angle_atom_site_label_1
_geom_angle_atom_site_label_2
_geom_angle_atom_site_label_3
_geom_angle
_geom_angle_site_symmetry_1
_geom_angle_site_symmetry_3
_geom_angle_publ_flag
C1 Rh1 N3 178.10(11) . . ?
C1 Rh1 N2 101.07(9) . . ?
N3 Rh1 N2 78.49(8) . . ?
C1 Rh1 N1 101.71(9) . . ?
N3 Rh1 N1 78.75(8) . . ?
N2 Rh1 N1 157.22(8) . . ?
C2 N1 C11 120.67(19) . . ?
C2 N1 Rh1 115.47(16) . . ?
C11 N1 Rh1 123.86(15) . . ?
C8 N2 C23 121.10(19) . . ?
C8 N2 Rh1 115.99(15) . . ?
C23 N2 Rh1 122.91(14) . . ?
C3 N3 C7 123.2(2) . . ?
C3 N3 Rh1 118.24(16) . . ?
C7 N3 Rh1 118.52(15) . . ?
O1 C1 Rh1 179.8(3) . . ?
N1 C2 C3 115.3(2) . . ?
N1 C2 C9 125.0(2) . . ?
C3 C2 C9 119.7(2) . . ?
N3 C3 C4 119.5(2) . . ?
N3 C3 C2 112.2(2) . . ?
C4 C3 C2 128.3(2) . . ?
C5 C4 C3 118.3(2) . . ?
C5 C4 H4 120.9 . . ?
C3 C4 H4 120.9 . . ?
C4 C5 C6 121.1(2) . . ?
C4 C5 H5 119.4 . . ?
C6 C5 H5 119.4 . . ?
C7 C6 C5 118.4(2) . . ?
C7 C6 H6 120.8 . . ?
C5 C6 H6 120.8 . . ?
N3 C7 C6 119.5(2) . . ?
N3 C7 C8 112.1(2) . . ?
C6 C7 C8 128.4(2) . . ?
N2 C8 C7 114.9(2) . . ?
N2 C8 C10 125.0(2) . . ?
C7 C8 C10 120.1(2) . . ?
C2 C9 H9A 109.5 . . ?
C2 C9 H9B 109.5 . . ?
H9A C9 H9B 109.5 . . ?
C2 C9 H9C 109.5 . . ?
H9A C9 H9C 109.5 . . ?
H9B C9 H9C 109.5 . . ?
C8 C10 H10A 109.5 . . ?
C8 C10 H10B 109.5 . . ?
H10A C10 H10B 109.5 . . ?
C8 C10 H10C 109.5 . . ?
H10A C10 H10C 109.5 . . ?
H10B C10 H10C 109.5 . . ?
C16 C11 C12 122.8(2) . . ?
C16 C11 N1 119.4(2) . . ?
C12 C11 N1 117.8(2) . . ?
C13 C12 C11 117.1(3) . . ?
C13 C12 C17 120.5(2) . . ?
C11 C12 C17 122.5(2) . . ?
C14 C13 C12 121.6(3) . . ?
C14 C13 H13 119.2 . . ?
C12 C13 H13 119.2 . . ?
C13 C14 C15 120.2(3) . . ?
C13 C14 H14 119.9 . . ?
C15 C14 H14 119.9 . . ?
C14 C15 C16 121.1(3) . . ?
C14 C15 H15 119.5 . . ?
C16 C15 H15 119.5 . . ?
C15 C16 C11 117.2(2) . . ?
C15 C16 C20 120.6(2) . . ?
C11 C16 C20 122.1(2) . . ?
C12 C17 C19 110.6(3) . . ?
C12 C17 C18 111.6(3) . . ?
C19 C17 C18 110.9(3) . . ?
C12 C17 H17 107.9 . . ?
C19 C17 H17 107.9 . . ?
C18 C17 H17 107.9 . . ?
C17 C18 H18A 109.5 . . ?
C17 C18 H18B 109.5 . . ?
H18A C18 H18B 109.5 . . ?
C17 C18 H18C 109.5 . . ?
H18A C18 H18C 109.5 . . ?
H18B C18 H18C 109.5 . . ?
C17 C19 H19A 109.5 . . ?
C17 C19 H19B 109.5 . . ?
H19A C19 H19B 109.5 . . ?
C17 C19 H19C 109.5 . . ?
H19A C19 H19C 109.5 . . ?
H19B C19 H19C 109.5 . . ?
C22 C20 C16 112.3(3) . . ?
C22 C20 C21 110.4(3) . . ?
C16 C20 C21 110.5(2) . . ?
C22 C20 H20 107.9 . . ?
C16 C20 H20 107.9 . . ?
C21 C20 H20 107.9 . . ?
C20 C21 H21A 109.5 . . ?
C20 C21 H21B 109.5 . . ?
H21A C21 H21B 109.5 . . ?
C20 C21 H21C 109.5 . . ?
H21A C21 H21C 109.5 . . ?
H21B C21 H21C 109.5 . . ?
C20 C22 H22A 109.5 . . ?
C20 C22 H22B 109.5 . . ?
H22A C22 H22B 109.5 . . ?
C20 C22 H22C 109.5 . . ?
H22A C22 H22C 109.5 . . ?
H22B C22 H22C 109.5 . . ?
C24 C23 C28 123.4(2) . . ?
C24 C23 N2 117.3(2) . . ?
C28 C23 N2 119.2(2) . . ?
C25 C24 C23 117.0(3) . . ?
C25 C24 C29 121.6(3) . . ?
C23 C24 C29 121.4(2) . . ?
C26 C25 C24 121.1(3) . . ?
C26 C25 H25 119.5 . . ?
C24 C25 H25 119.5 . . ?
C25 C26 C27 120.9(3) . . ?
C25 C26 H26 119.6 . . ?
C27 C26 H26 119.6 . . ?
C26 C27 C28 121.5(3) . . ?
C26 C27 H27 119.3 . . ?
C28 C27 H27 119.3 . . ?
C23 C28 C27 116.2(3) . . ?
C23 C28 C32 122.1(2) . . ?
C27 C28 C32 121.6(3) . . ?
C24 C29 C31 111.2(3) . . ?
C24 C29 C30 113.7(3) . . ?
C31 C29 C30 110.0(3) . . ?
C24 C29 H29 107.2 . . ?
C31 C29 H29 107.2 . . ?
C30 C29 H29 107.2 . . ?
C29 C30 H30A 109.5 . . ?
C29 C30 H30B 109.5 . . ?
H30A C30 H30B 109.5 . . ?
C29 C30 H30C 109.5 . . ?
H30A C30 H30C 109.5 . . ?
H30B C30 H30C 109.5 . . ?
C29 C31 H31A 109.5 . . ?
C29 C31 H31B 109.5 . . ?
H31A C31 H31B 109.5 . . ?
C29 C31 H31C 109.5 . . ?
H31A C31 H31C 109.5 . . ?
H31B C31 H31C 109.5 . . ?
C28 C32 C34 114.0(3) . . ?
C28 C32 C33 110.2(3) . . ?
C34 C32 C33 111.5(4) . . ?
C28 C32 H32 106.9 . . ?
C34 C32 H32 106.9 . . ?
C33 C32 H32 106.9 . . ?
C32 C33 H33A 109.5 . . ?
C32 C33 H33B 109.5 . . ?
H33A C33 H33B 109.5 . . ?
C32 C33 H33C 109.5 . . ?
H33A C33 H33C 109.5 . . ?
H33B C33 H33C 109.5 . . ?
C32 C34 H34A 109.5 . . ?
C32 C34 H34B 109.5 . . ?
H34A C34 H34B 109.5 . . ?
C32 C34 H34C 109.5 . . ?
H34A C34 H34C 109.5 . . ?
H34B C34 H34C 109.5 . . ?
C117 B101 C109 104.83(18) . . ?
C117 B101 C125 112.75(18) . . ?
C109 B101 C125 110.54(18) . . ?
C117 B101 C101 112.19(18) . . ?
C109 B101 C101 112.25(18) . . ?
C125 B101 C101 104.48(18) . . ?
C106 C101 C102 115.9(2) . . ?
C106 C101 B101 122.5(2) . . ?
C102 C101 B101 121.4(2) . . ?
C103 C102 C101 122.0(2) . . ?
C103 C102 H102 119.0 . . ?
C101 C102 H102 119.0 . . ?
C104 C103 C102 121.1(2) . . ?
C104 C103 C107 119.7(2) . . ?
C102 C103 C107 119.2(3) . . ?
C103 C104 C105 117.9(2) . . ?
C103 C104 H104 121.0 . . ?
C105 C104 H104 121.0 . . ?
C104 C105 C106 121.1(2) . . ?
C104 C105 C108 119.3(2) . . ?
C106 C105 C108 119.6(3) . . ?
C105 C106 C101 122.0(2) . . ?
C105 C106 H106 119.0 . . ?
C101 C106 H106 119.0 . . ?
F2A C107 F3A 113.8(13) . . ?
F2 C107 F3 103.4(4) . . ?
F2 C107 F1 109.0(4) . . ?
F3 C107 F1 102.4(4) . . ?
F2A C107 F1A 103.1(15) . . ?
F3A C107 F1A 102.1(11) . . ?
F2A C107 C103 114.0(10) . . ?
F3A C107 C103 116.1(9) . . ?
F2 C107 C103 115.0(3) . . ?
F3 C107 C103 113.0(3) . . ?
F1 C107 C103 112.8(3) . . ?
F1A C107 C103 105.7(6) . . ?
F4A C108 F6A 100.9(15) . . ?
F4 C108 F5 111.6(5) . . ?
F4 C108 F6 107.2(5) . . ?
F5 C108 F6 99.0(4) . . ?
F4A C108 F5A 99(2) . . ?
F6A C108 F5A 107.4(12) . . ?
F4A C108 C105 115.8(14) . . ?
F6A C108 C105 117.2(11) . . ?
F4 C108 C105 114.0(3) . . ?
F5 C108 C105 112.5(3) . . ?
F6 C108 C105 111.4(3) . . ?
F5A C108 C105 114.3(6) . . ?
C114 C109 C110 115.7(2) . . ?
C114 C109 B101 123.0(2) . . ?
C110 C109 B101 121.1(2) . . ?
C111 C110 C109 122.2(2) . . ?
C111 C110 H110 118.9 . . ?
C109 C110 H110 118.9 . . ?
C110 C111 C112 120.9(2) . . ?
C110 C111 C115 119.6(2) . . ?
C112 C111 C115 119.4(2) . . ?
C113 C112 C111 117.9(2) . . ?
C113 C112 H112 121.0 . . ?
C111 C112 H112 121.0 . . ?
C112 C113 C114 120.9(2) . . ?
C112 C113 C116 120.0(2) . . ?
C114 C113 C116 119.0(2) . . ?
C113 C114 C109 122.2(2) . . ?
C113 C114 H114 118.9 . . ?
C109 C114 H114 118.9 . . ?
F9A C115 F8A 112.8(18) . . ?
F7 C115 F8 107.2(3) . . ?
F9A C115 F7A 98.5(18) . . ?
F8A C115 F7A 107.2(19) . . ?
F7 C115 F9 105.6(3) . . ?
F8 C115 F9 103.9(3) . . ?
F9A C115 C111 111.5(11) . . ?
F8A C115 C111 114.9(14) . . ?
F7 C115 C111 113.7(3) . . ?
F8 C115 C111 112.6(3) . . ?
F7A C115 C111 110.5(9) . . ?
F9 C115 C111 113.2(3) . . ?
F12 C116 F10 108.5(3) . . ?
F12 C116 F11 104.6(3) . . ?
F10 C116 F11 105.3(3) . . ?
F12 C116 C113 113.1(3) . . ?
F10 C116 C113 113.1(3) . . ?
F11 C116 C113 111.6(3) . . ?
C118 C117 C122 115.6(2) . . ?
C118 C117 B101 122.0(2) . . ?
C122 C117 B101 122.1(2) . . ?
C119 C118 C117 122.1(2) . . ?
C119 C118 H118 118.9 . . ?
C117 C118 H118 118.9 . . ?
C120 C119 C118 121.2(2) . . ?
C120 C119 C123 119.6(3) . . ?
C118 C119 C123 119.2(3) . . ?
C119 C120 C121 117.8(2) . . ?
C119 C120 H120 121.1 . . ?
C121 C120 H120 121.1 . . ?
C120 C121 C122 121.1(2) . . ?
C120 C121 C124 119.0(2) . . ?
C122 C121 C124 119.9(2) . . ?
C121 C122 C117 122.1(2) . . ?
C121 C122 H122 118.9 . . ?
C117 C122 H122 118.9 . . ?
F14A C123 F15A 109(2) . . ?
F13 C123 F14 112.0(4) . . ?
F13 C123 F15 103.8(4) . . ?
F14 C123 F15 101.3(4) . . ?
F14A C123 F13A 91(2) . . ?
F15A C123 F13A 115.9(14) . . ?
F14A C123 C119 118(2) . . ?
F15A C123 C119 113.2(10) . . ?
F13 C123 C119 114.3(3) . . ?
F14 C123 C119 112.3(3) . . ?
F15 C123 C119 112.0(3) . . ?
F13A C123 C119 106.8(8) . . ?
F18A C124 F16A 113.0(14) . . ?
F17 C124 F18 107.4(3) . . ?
F17 C124 F16 103.6(3) . . ?
F18 C124 F16 100.0(3) . . ?
F18A C124 F17A 112.1(14) . . ?
F16A C124 F17A 107.0(9) . . ?
F18A C124 C121 111.7(8) . . ?
F16A C124 C121 106.8(7) . . ?
F17 C124 C121 116.0(2) . . ?
F18 C124 C121 114.7(2) . . ?
F16 C124 C121 113.3(2) . . ?
F17A C124 C121 105.7(5) . . ?
C126 C125 C130 115.8(2) . . ?
C126 C125 B101 122.36(19) . . ?
C130 C125 B101 121.77(19) . . ?
C127 C126 C125 122.1(2) . . ?
C127 C126 H126 119.0 . . ?
C125 C126 H126 118.9 . . ?
C128 C127 C126 121.0(2) . . ?
C128 C127 C131 119.7(2) . . ?
C126 C127 C131 119.4(2) . . ?
C129 C128 C127 118.1(2) . . ?
C129 C128 H128 121.0 . . ?
C127 C128 H128 121.0 . . ?
C128 C129 C130 120.9(2) . . ?
C128 C129 C132 119.2(2) . . ?
C130 C129 C132 119.9(2) . . ?
C129 C130 C125 122.1(2) . . ?
C129 C130 H130 118.9 . . ?
C125 C130 H130 118.9 . . ?
F19 C131 F20 107.0(2) . . ?
F19 C131 F21 106.8(3) . . ?
F20 C131 F21 104.8(2) . . ?
F19 C131 C127 113.2(2) . . ?
F20 C131 C127 112.9(2) . . ?
F21 C131 C127 111.5(2) . . ?
F24A C132 F22A 95.2(17) . . ?
F23 C132 F24 110.0(3) . . ?
F23 C132 F22 105.3(3) . . ?
F24 C132 F22 102.4(3) . . ?
F24A C132 F23A 100.3(19) . . ?
F22A C132 F23A 113.9(17) . . ?
F24A C132 C129 120.0(13) . . ?
F22A C132 C129 116.7(10) . . ?
F23 C132 C129 113.4(2) . . ?
F24 C132 C129 111.8(2) . . ?
F22 C132 C129 113.2(2) . . ?
F23A C132 C129 109.3(9) . . ?
C123 F13A F14A 37.6(10) . . ?
C123 F14A F13A 51(2) . . ?
C132 F22A F24A 41.5(13) . . ?
C132 F24A F22A 43.3(11) . . ?

loop_
_geom_bond_atom_site_label_1
_geom_bond_atom_site_label_2
_geom_bond_distance
_geom_bond_site_symmetry_2
_geom_bond_publ_flag
Rh1 C1 1.870(3) . ?
Rh1 N3 1.9684(19) . ?
Rh1 N2 2.0427(19) . ?
Rh1 N1 2.0442(19) . ?
N1 C2 1.301(3) . ?
N1 C11 1.443(3) . ?
N2 C8 1.302(3) . ?
N2 C23 1.447(3) . ?
N3 C3 1.341(3) . ?
N3 C7 1.343(3) . ?
C1 O1 1.135(3) . ?
C2 C3 1.482(3) . ?
C2 C9 1.496(3) . ?
C3 C4 1.390(3) . ?
C4 C5 1.386(4) . ?
C4 H4 0.9500 . ?
C5 C6 1.387(4) . ?
C5 H5 0.9500 . ?
C6 C7 1.387(3) . ?
C6 H6 0.9500 . ?
C7 C8 1.484(3) . ?
C8 C10 1.492(3) . ?
C9 H9A 0.9800 . ?
C9 H9B 0.9800 . ?
C9 H9C 0.9800 . ?
C10 H10A 0.9800 . ?
C10 H10B 0.9800 . ?
C10 H10C 0.9800 . ?
C11 C16 1.401(4) . ?
C11 C12 1.403(3) . ?
C12 C13 1.395(4) . ?
C12 C17 1.519(4) . ?
C13 C14 1.373(4) . ?
C13 H13 0.9500 . ?
C14 C15 1.384(4) . ?
C14 H14 0.9500 . ?
C15 C16 1.397(4) . ?
C15 H15 0.9500 . ?
C16 C20 1.519(4) . ?
C17 C19 1.526(4) . ?
C17 C18 1.529(5) . ?
C17 H17 1.0000 . ?
C18 H18A 0.9800 . ?
C18 H18B 0.9800 . ?
C18 H18C 0.9800 . ?
C19 H19A 0.9800 . ?
C19 H19B 0.9800 . ?
C19 H19C 0.9800 . ?
C20 C22 1.519(4) . ?
C20 C21 1.527(5) . ?
C20 H20 1.0000 . ?
C21 H21A 0.9800 . ?
C21 H21B 0.9800 . ?
C21 H21C 0.9800 . ?
C22 H22A 0.9800 . ?
C22 H22B 0.9800 . ?
C22 H22C 0.9800 . ?
C23 C24 1.398(4) . ?
C23 C28 1.399(4) . ?
C24 C25 1.396(4) . ?
C24 C29 1.513(4) . ?
C25 C26 1.365(6) . ?
C25 H25 0.9500 . ?
C26 C27 1.369(6) . ?
C26 H26 0.9500 . ?
C27 C28 1.402(4) . ?
C27 H27 0.9500 . ?
C28 C32 1.512(4) . ?
C29 C31 1.525(5) . ?
C29 C30 1.528(4) . ?
C29 H29 1.0000 . ?
C30 H30A 0.9800 . ?
C30 H30B 0.9800 . ?
C30 H30C 0.9800 . ?
C31 H31A 0.9800 . ?
C31 H31B 0.9800 . ?
C31 H31C 0.9800 . ?
C32 C34 1.516(5) . ?
C32 C33 1.518(5) . ?
C32 H32 1.0000 . ?
C33 H33A 0.9800 . ?
C33 H33B 0.9800 . ?
C33 H33C 0.9800 . ?
C34 H34A 0.9800 . ?
C34 H34B 0.9800 . ?
C34 H34C 0.9800 . ?
B101 C117 1.637(3) . ?
B101 C109 1.638(3) . ?
B101 C125 1.646(3) . ?
B101 C101 1.646(3) . ?
C101 C106 1.397(3) . ?
C101 C102 1.400(3) . ?
C102 C103 1.394(3) . ?
C102 H102 0.9500 . ?
C103 C104 1.380(4) . ?
C103 C107 1.494(4) . ?
C104 C105 1.383(4) . ?
C104 H104 0.9500 . ?
C105 C106 1.395(3) . ?
C105 C108 1.502(4) . ?
C106 H106 0.9500 . ?
C107 F2A 1.17(3) . ?
C107 F3A 1.22(3) . ?
C107 F2 1.294(5) . ?
C107 F3 1.327(5) . ?
C107 F1 1.331(4) . ?
C107 F1A 1.398(17) . ?
C108 F4A 1.15(4) . ?
C108 F6A 1.22(2) . ?
C108 F4 1.245(5) . ?
C108 F5 1.320(4) . ?
C108 F6 1.331(5) . ?
C108 F5A 1.334(19) . ?
C109 C114 1.396(3) . ?
C109 C110 1.402(3) . ?
C110 C111 1.387(3) . ?
C110 H110 0.9500 . ?
C111 C112 1.386(4) . ?
C111 C115 1.496(4) . ?
C112 C113 1.384(4) . ?
C112 H112 0.9500 . ?
C113 C114 1.392(3) . ?
C113 C116 1.501(4) . ?
C114 H114 0.9500 . ?
C115 F9A 1.22(3) . ?
C115 F8A 1.22(4) . ?
C115 F7 1.316(4) . ?
C115 F8 1.321(4) . ?
C115 F7A 1.33(3) . ?
C115 F9 1.328(4) . ?
C116 F12 1.313(4) . ?
C116 F10 1.322(4) . ?
C116 F11 1.350(5) . ?
C117 C118 1.399(3) . ?
C117 C122 1.401(3) . ?
C118 C119 1.391(4) . ?
C118 H118 0.9500 . ?
C119 C120 1.379(4) . ?
C119 C123 1.495(4) . ?
C120 C121 1.384(4) . ?
C120 H120 0.9500 . ?
C121 C122 1.388(3) . ?
C121 C124 1.486(3) . ?
C122 H122 0.9500 . ?
C123 F14A 1.08(4) . ?
C123 F15A 1.20(2) . ?
C123 F13 1.319(4) . ?
C123 F14 1.343(6) . ?
C123 F15 1.372(6) . ?
C123 F13A 1.38(3) . ?
C124 F18A 1.102(19) . ?
C124 F16A 1.29(2) . ?
C124 F17 1.295(3) . ?
C124 F18 1.327(4) . ?
C124 F16 1.380(4) . ?
C124 F17A 1.436(16) . ?
C125 C126 1.400(3) . ?
C125 C130 1.400(3) . ?
C126 C127 1.391(3) . ?
C126 H126 0.9500 . ?
C127 C128 1.385(3) . ?
C127 C131 1.498(3) . ?
C128 C129 1.383(3) . ?
C128 H128 0.9500 . ?
C129 C130 1.393(3) . ?
C129 C132 1.499(3) . ?
C130 H130 0.9500 . ?
C131 F19 1.330(3) . ?
C131 F20 1.336(3) . ?
C131 F21 1.343(4) . ?
C132 F24A 1.15(3) . ?
C132 F22A 1.19(2) . ?
C132 F23 1.299(4) . ?
C132 F24 1.322(4) . ?
C132 F22 1.330(4) . ?
C132 F23A 1.37(4) . ?
F13A F14A 1.77(5) . ?
F22A F24A 1.73(4) . ?
